data_2235613
loop_
_publ_author_name
'Mohamed, Shaaban K.'
'Horton, Peter N.'
'Akkurt, Mehmet'
'Albayati, Mustafa R.'
'Abdelhamid, Antar A.'

_publ_section_title
;
 <i>N</i>'-[(<i>E</i>)-4-(Dimethylamino)benzylidene]-2-(5-methoxy-2-methyl-1<i>H</i>-indol-3-yl)acetohydrazide
;
_journal_coeditor_code SJ5239
_journal_issue 7
_journal_name_full 'Acta Crystallographica Section E'
_journal_page_first o2099
_journal_paper_doi 10.1107/S1600536812026013
_journal_volume 68
_journal_year 2012
_chemical_formula_iupac 'C21 H24 N4 O2'
_chemical_formula_moiety 'C21 H24 N4 O2'
_chemical_formula_sum 'C21 H24 N4 O2'
_chemical_formula_weight 364.44
_chemical_name_systematic
;<i>N</i>'-[(<i>E</i>)-4-(Dimethylamino)benzylidene]-2-(5-methoxy-2-
methyl-1<i>H</i>-indol-3-yl)acetohydrazide
;
_space_group_IT_number 14
_symmetry_cell_setting monoclinic
_symmetry_space_group_name_Hall '-P 2ybc'
_symmetry_space_group_name_H-M 'P 1 21/c 1'
_atom_sites_solution_hydrogens geom
_atom_sites_solution_primary direct
_atom_sites_solution_secondary difmap
_cell_angle_alpha 90
_cell_angle_beta 95.100(10)
_cell_angle_gamma 90
_cell_formula_units_Z 4
_cell_length_a 9.600(5)
_cell_length_b 7.548(4)
_cell_length_c 25.802(14)
_cell_measurement_reflns_used 5554
_cell_measurement_temperature 100(2)
_cell_measurement_theta_max 31.2
_cell_measurement_theta_min 2.5
_cell_volume 1862.2(17)
_computing_cell_refinement
;
CrystalClear (Rigaku, 2001)
;
_computing_data_collection
;
CrystalClear (Rigaku, 2001)
;
_computing_data_reduction
;
CrystalClear (Rigaku, 2001)
;
_computing_molecular_graphics 'ORTEP-3 for Windows (Farrugia, 1997)'
_computing_publication_material 'WinGX (Farrugia, 1999) and PLATON (Spek, 2009)'
_computing_structure_refinement 'SHELXL97 (Sheldrick, 2008)'
_computing_structure_solution 'SHELXS97 (Sheldrick, 2008)'
_diffrn_ambient_temperature 100(2)
_diffrn_detector_area_resol_mean 28.5714
_diffrn_measured_fraction_theta_full 0.998
_diffrn_measured_fraction_theta_max 0.998
_diffrn_measurement_device
;
AFC12 (Right): Kappa 3 circle
;
_diffrn_measurement_device_type
;
Rigaku Saturn724+
;
_diffrn_measurement_method 'profile data from \w-scans'
_diffrn_radiation_monochromator Confocal
_diffrn_radiation_type MoK\a
_diffrn_radiation_wavelength 0.71075
_diffrn_reflns_av_R_equivalents 0.0476
_diffrn_reflns_av_sigmaI/netI 0.0593
_diffrn_reflns_limit_h_max 10
_diffrn_reflns_limit_h_min -11
_diffrn_reflns_limit_k_max 8
_diffrn_reflns_limit_k_min -8
_diffrn_reflns_limit_l_max 30
_diffrn_reflns_limit_l_min -30
_diffrn_reflns_number 10458
_diffrn_reflns_reduction_process
;
;
_diffrn_reflns_theta_full 25.03
_diffrn_reflns_theta_max 25.03
_diffrn_reflns_theta_min 3.13
_exptl_absorpt_coefficient_mu 0.086
_exptl_absorpt_correction_T_max 0.999
_exptl_absorpt_correction_T_min 0.992
_exptl_absorpt_correction_type multi-scan
_exptl_absorpt_process_details
;
(CrystalClear; Rigaku, 2001)
;
_exptl_crystal_colour Colourless
_exptl_crystal_density_diffrn 1.300
_exptl_crystal_density_method 'Not Measured'
_exptl_crystal_description Needle
_exptl_crystal_F_000 776
_exptl_crystal_size_max 0.100
_exptl_crystal_size_mid 0.010
_exptl_crystal_size_min 0.010
_refine_diff_density_max 0.207
_refine_diff_density_min -0.271
_refine_ls_extinction_method none
_refine_ls_goodness_of_fit_ref 1.148
_refine_ls_hydrogen_treatment constr
_refine_ls_matrix_type full
_refine_ls_number_parameters 248
_refine_ls_number_reflns 3280
_refine_ls_number_restraints 0
_refine_ls_restrained_S_all 1.148
_refine_ls_R_factor_all 0.0996
_refine_ls_R_factor_gt 0.0691
_refine_ls_shift/su_max 0.000
_refine_ls_shift/su_mean 0.000
_refine_ls_structure_factor_coef Fsqd
_refine_ls_weighting_details 'calc w=1/[\s^2^(Fo^2^)+(0.0588P)^2^+0.6401P] where P=(Fo^2^+2Fc^2^)/3'
_refine_ls_weighting_scheme calc
_refine_ls_wR_factor_gt 0.1413
_refine_ls_wR_factor_ref 0.1594
_reflns_number_gt 2386
_reflns_number_total 3280
_reflns_threshold_expression I>2\s(I)
_cod_data_source_file sj5239.cif
_cod_data_source_block I
_cod_original_sg_symbol_H-M 'P 21/c'
_cod_database_code 2235613
_cod_database_fobs_code 2235613

loop_
_symmetry_equiv_pos_site_id
_symmetry_equiv_pos_as_xyz
1 x,y,z
2 -x,1/2+y,1/2-z
3 -x,-y,-z
4 x,1/2-y,1/2+z

loop_
_atom_site_aniso_label
_atom_site_aniso_U_11
_atom_site_aniso_U_22
_atom_site_aniso_U_33
_atom_site_aniso_U_12
_atom_site_aniso_U_13
_atom_site_aniso_U_23
O1 0.0352(12) 0.0256(11) 0.0337(12) 0.0026(9) -0.0034(10) -0.0007(9)
O2 0.0435(13) 0.0253(11) 0.0317(12) -0.0023(10) 0.0048(10) -0.0037(9)
N1 0.0331(14) 0.0228(13) 0.0304(15) 0.0052(11) -0.0033(11) 0.0032(11)
N2 0.0279(13) 0.0251(14) 0.0338(15) 0.0055(11) -0.0052(11) -0.0033(11)
N3 0.0326(14) 0.0221(13) 0.0301(14) 0.0016(11) 0.0026(11) 0.0005(11)
N4 0.0258(13) 0.0269(14) 0.0439(17) 0.0008(11) -0.0031(12) -0.0045(12)
C1 0.0215(14) 0.0291(16) 0.0300(17) 0.0024(13) 0.0003(12) -0.0029(14)
C2 0.0187(13) 0.0247(15) 0.0277(16) 0.0015(12) -0.0014(12) -0.0004(13)
C3 0.0172(13) 0.0268(16) 0.0304(17) -0.0008(12) -0.0012(12) 0.0006(13)
C4 0.0257(15) 0.0219(15) 0.0267(16) -0.0021(12) -0.0021(12) 0.0048(13)
C5 0.0264(15) 0.0220(15) 0.0323(17) -0.0008(13) -0.0015(13) -0.0017(13)
C6 0.0357(17) 0.0310(17) 0.0230(16) -0.0004(14) 0.0018(13) 0.0004(14)
C7 0.0355(17) 0.0294(17) 0.0258(17) -0.0002(14) -0.0017(13) 0.0062(14)
C8 0.0240(15) 0.0245(15) 0.0317(17) 0.0023(13) -0.0032(12) 0.0015(14)
C9 0.0319(16) 0.0271(16) 0.0362(18) 0.0017(13) 0.0011(14) -0.0028(14)
C10 0.0412(18) 0.0318(17) 0.0348(19) -0.0010(15) 0.0065(15) -0.0076(15)
C11 0.0292(15) 0.0269(16) 0.0255(16) -0.0034(13) 0.0000(13) 0.0005(13)
C12 0.0310(16) 0.0252(16) 0.0224(16) 0.0015(13) 0.0019(13) 0.0040(13)
C13 0.0286(16) 0.0291(17) 0.0355(18) -0.0004(13) 0.0008(14) -0.0009(14)
C14 0.0265(15) 0.0263(16) 0.0306(17) -0.0014(13) 0.0047(13) 0.0007(13)
C15 0.0252(15) 0.0313(17) 0.0333(18) -0.0030(13) 0.0001(13) -0.0028(14)
C16 0.0239(15) 0.0302(17) 0.0337(18) 0.0011(13) 0.0016(13) 0.0002(14)
C17 0.0282(15) 0.0235(16) 0.0300(17) -0.0011(13) 0.0018(13) 0.0019(13)
C18 0.0242(15) 0.0295(17) 0.0397(19) -0.0042(13) -0.0010(13) 0.0015(15)
C19 0.0247(15) 0.0300(17) 0.0396(19) 0.0020(13) 0.0009(13) 0.0009(14)
C20 0.0322(17) 0.0320(18) 0.0346(19) 0.0042(14) 0.0008(14) -0.0015(14)
C21 0.0340(17) 0.0291(17) 0.047(2) -0.0033(14) -0.0047(15) -0.0053(15)

loop_
_atom_site_type_symbol
_atom_site_label
_atom_site_fract_x
_atom_site_fract_y
_atom_site_fract_z
_atom_site_U_iso_or_equiv
_atom_site_thermal_displace_type
_atom_site_calc_flag
_atom_site_refinement_flags
_atom_site_occupancy
O O1 0.1627(2) 0.5758(2) 0.03536(8) 0.0319(7) Uani d . 1.000
O O2 0.3022(2) 0.7669(2) 0.21269(8) 0.0334(7) Uani d . 1.000
N N1 0.3847(2) 0.0787(3) 0.15126(9) 0.0291(8) Uani d . 1.000
N N2 0.1218(2) 0.3244(3) -0.00973(9) 0.0294(8) Uani d . 1.000
N N3 0.1684(2) 0.1639(3) -0.02855(9) 0.0283(8) Uani d . 1.000
N N4 0.1656(2) -0.5960(3) -0.14532(10) 0.0326(9) Uani d . 1.000
C C1 0.3807(3) 0.1057(4) 0.09794(11) 0.0270(9) Uani d . 1.000
C C2 0.3661(3) 0.2837(3) 0.08759(11) 0.0239(8) Uani d . 1.000
C C3 0.3558(3) 0.3719(4) 0.13661(11) 0.0250(9) Uani d . 1.000
C C4 0.3339(3) 0.5484(4) 0.15053(11) 0.0250(9) Uani d . 1.000
C C5 0.3263(3) 0.5893(4) 0.20232(12) 0.0272(9) Uani d . 1.000
C C6 0.3425(3) 0.4582(4) 0.24098(11) 0.0300(10) Uani d . 1.000
C C7 0.3625(3) 0.2838(4) 0.22774(12) 0.0305(10) Uani d . 1.000
C C8 0.3676(3) 0.2404(4) 0.17560(12) 0.0271(9) Uani d . 1.000
C C9 0.3920(3) -0.0469(4) 0.06217(12) 0.0319(10) Uani d . 1.000
C C10 0.2608(3) 0.8097(4) 0.26328(12) 0.0358(10) Uani d . 1.000
C C11 0.3555(3) 0.3737(4) 0.03525(11) 0.0274(9) Uani d . 1.000
C C12 0.2068(3) 0.4328(4) 0.01983(11) 0.0262(9) Uani d . 1.000
C C13 0.0743(3) 0.0759(4) -0.05616(12) 0.0312(10) Uani d . 1.000
C C14 0.1025(3) -0.0925(4) -0.08031(11) 0.0277(9) Uani d . 1.000
C C15 0.2347(3) -0.1724(4) -0.07641(12) 0.0301(10) Uani d . 1.000
C C16 0.2558(3) -0.3363(4) -0.09783(11) 0.0293(10) Uani d . 1.000
C C17 0.1459(3) -0.4293(4) -0.12538(11) 0.0273(9) Uani d . 1.000
C C18 0.0138(3) -0.3465(4) -0.13131(12) 0.0314(10) Uani d . 1.000
C C19 -0.0058(3) -0.1828(4) -0.10940(12) 0.0316(10) Uani d . 1.000
C C20 0.2987(3) -0.6849(4) -0.13441(12) 0.0331(10) Uani d . 1.000
C C21 0.0517(3) -0.6876(4) -0.17479(13) 0.0372(10) Uani d . 1.000
H H1 0.39620 -0.02420 0.16710 0.0350 Uiso c R 1.000
H H2 0.03410 0.35570 -0.01740 0.0350 Uiso c R 1.000
H H4 0.32440 0.63850 0.12470 0.0300 Uiso c R 1.000
H H6 0.33980 0.48990 0.27650 0.0360 Uiso c R 1.000
H H7 0.37260 0.19470 0.25380 0.0370 Uiso c R 1.000
H H9A 0.30800 -0.12060 0.06220 0.0480 Uiso c R 1.000
H H9B 0.47450 -0.11770 0.07380 0.0480 Uiso c R 1.000
H H9C 0.40100 -0.00320 0.02690 0.0480 Uiso c R 1.000
H H10A 0.18490 0.73070 0.27160 0.0540 Uiso c R 1.000
H H10B 0.22840 0.93280 0.26350 0.0540 Uiso c R 1.000
H H10C 0.34080 0.79490 0.28930 0.0540 Uiso c R 1.000
H H11A 0.38590 0.29080 0.00870 0.0330 Uiso c R 1.000
H H11B 0.41840 0.47780 0.03660 0.0330 Uiso c R 1.000
H H13 -0.01760 0.12310 -0.06100 0.0370 Uiso c R 1.000
H H15 0.31160 -0.11210 -0.05860 0.0360 Uiso c R 1.000
H H16 0.34650 -0.38750 -0.09390 0.0350 Uiso c R 1.000
H H18 -0.06220 -0.40390 -0.15050 0.0380 Uiso c R 1.000
H H19 -0.09560 -0.12940 -0.11410 0.0380 Uiso c R 1.000
H H20A 0.37050 -0.62330 -0.15230 0.0500 Uiso c R 1.000
H H20B 0.29080 -0.80760 -0.14670 0.0500 Uiso c R 1.000
H H20C 0.32490 -0.68400 -0.09680 0.0500 Uiso c R 1.000
H H21A -0.02660 -0.70150 -0.15320 0.0560 Uiso c R 1.000
H H21B 0.08360 -0.80470 -0.18520 0.0560 Uiso c R 1.000
H H21C 0.02110 -0.61870 -0.20590 0.0560 Uiso c R 1.000

loop_
_atom_type_symbol
_atom_type_description
_atom_type_scat_dispersion_real
_atom_type_scat_dispersion_imag
_atom_type_scat_source
C C 0.0033 0.0016 ' International Tables Vol C Tables 4.2.6.8 and 6.1.1.4'
H H 0.0000 0.0000 ' International Tables Vol C Tables 4.2.6.8 and 6.1.1.4'
N N 0.0061 0.0033 ' International Tables Vol C Tables 4.2.6.8 and 6.1.1.4'
O O 0.0106 0.0060 ' International Tables Vol C Tables 4.2.6.8 and 6.1.1.4'

loop_
_geom_angle_atom_site_label_1
_geom_angle_atom_site_label_2
_geom_angle_atom_site_label_3
_geom_angle
_geom_angle_publ_flag
C5 O2 C10 117.2(2) no
C1 N1 C8 109.0(2) no
N3 N2 C12 122.0(2) no
N2 N3 C13 114.3(2) no
C17 N4 C20 119.9(2) no
C17 N4 C21 120.6(2) no
C20 N4 C21 119.5(2) no
C8 N1 H1 125.00 no
C1 N1 H1 126.00 no
N3 N2 H2 119.00 no
C12 N2 H2 119.00 no
N1 C1 C2 109.2(2) no
N1 C1 C9 120.3(3) no
C2 C1 C9 130.5(3) no
C3 C2 C11 125.0(2) no
C1 C2 C11 127.8(3) no
C1 C2 C3 107.2(2) no
C2 C3 C8 107.1(2) no
C4 C3 C8 119.4(3) no
C2 C3 C4 133.5(3) no
C3 C4 C5 118.9(3) no
O2 C5 C4 115.2(3) no
O2 C5 C6 123.6(3) no
C4 C5 C6 121.2(3) no
C5 C6 C7 120.4(3) no
C6 C7 C8 118.9(3) no
N1 C8 C7 131.3(3) no
C3 C8 C7 121.1(3) no
N1 C8 C3 107.5(3) no
C2 C11 C12 110.8(2) no
N2 C12 C11 118.7(3) no
O1 C12 N2 120.4(3) no
O1 C12 C11 120.9(3) no
N3 C13 C14 122.8(3) no
C13 C14 C19 119.8(3) no
C15 C14 C19 116.9(3) no
C13 C14 C15 123.3(3) no
C14 C15 C16 121.5(3) no
C15 C16 C17 121.4(3) no
N4 C17 C16 121.5(3) no
C16 C17 C18 117.4(3) no
N4 C17 C18 121.1(3) no
C17 C18 C19 120.5(3) no
C14 C19 C18 122.2(3) no
C3 C4 H4 121.00 no
C5 C4 H4 121.00 no
C5 C6 H6 120.00 no
C7 C6 H6 120.00 no
C6 C7 H7 121.00 no
C8 C7 H7 121.00 no
C1 C9 H9A 110.00 no
C1 C9 H9B 110.00 no
C1 C9 H9C 109.00 no
H9A C9 H9B 109.00 no
H9A C9 H9C 109.00 no
H9B C9 H9C 109.00 no
O2 C10 H10A 109.00 no
O2 C10 H10B 109.00 no
O2 C10 H10C 110.00 no
H10A C10 H10B 109.00 no
H10A C10 H10C 109.00 no
H10B C10 H10C 109.00 no
C2 C11 H11A 110.00 no
C2 C11 H11B 110.00 no
C12 C11 H11A 109.00 no
C12 C11 H11B 109.00 no
H11A C11 H11B 108.00 no
N3 C13 H13 119.00 no
C14 C13 H13 119.00 no
C14 C15 H15 119.00 no
C16 C15 H15 119.00 no
C15 C16 H16 119.00 no
C17 C16 H16 119.00 no
C17 C18 H18 120.00 no
C19 C18 H18 120.00 no
C14 C19 H19 119.00 no
C18 C19 H19 119.00 no
N4 C20 H20A 109.00 no
N4 C20 H20B 109.00 no
N4 C20 H20C 109.00 no
H20A C20 H20B 109.00 no
H20A C20 H20C 109.00 no
H20B C20 H20C 109.00 no
N4 C21 H21A 109.00 no
N4 C21 H21B 110.00 no
N4 C21 H21C 109.00 no
H21A C21 H21B 109.00 no
H21A C21 H21C 109.00 no
H21B C21 H21C 109.00 no

loop_
_geom_bond_atom_site_label_1
_geom_bond_atom_site_label_2
_geom_bond_distance
_geom_bond_publ_flag
O1 C12 1.239(3) no
O2 C5 1.390(3) no
O2 C10 1.435(4) no
N1 C1 1.388(4) no
N1 C8 1.389(4) no
N2 N3 1.394(3) no
N2 C12 1.344(4) no
N3 C13 1.285(4) no
N4 C17 1.379(4) no
N4 C20 1.449(4) no
N4 C21 1.451(4) no
N1 H1 0.8800 no
N2 H2 0.8800 no
C1 C2 1.375(4) no
C1 C9 1.486(4) no
C2 C3 1.441(4) no
C2 C11 1.507(4) no
C3 C4 1.401(4) no
C3 C8 1.411(4) no
C4 C5 1.380(4) no
C5 C6 1.404(4) no
C6 C7 1.378(4) no
C7 C8 1.390(4) no
C11 C12 1.515(4) no
C13 C14 1.452(4) no
C14 C19 1.404(4) no
C14 C15 1.401(4) no
C15 C16 1.377(4) no
C16 C17 1.406(4) no
C17 C18 1.410(4) no
C18 C19 1.379(4) no
C4 H4 0.9500 no
C6 H6 0.9500 no
C7 H7 0.9500 no
C9 H9A 0.9800 no
C9 H9B 0.9800 no
C9 H9C 0.9800 no
C10 H10A 0.9800 no
C10 H10B 0.9800 no
C10 H10C 0.9800 no
C11 H11A 0.9900 no
C11 H11B 0.9900 no
C13 H13 0.9500 no
C15 H15 0.9500 no
C16 H16 0.9500 no
C18 H18 0.9500 no
C19 H19 0.9500 no
C20 H20A 0.9800 no
C20 H20B 0.9800 no
C20 H20C 0.9800 no
C21 H21A 0.9800 no
C21 H21B 0.9800 no
C21 H21C 0.9800 no

loop_
_geom_hbond_atom_site_label_D
_geom_hbond_atom_site_label_H
_geom_hbond_atom_site_label_A
_geom_hbond_site_symmetry_A
_geom_hbond_distance_DH
_geom_hbond_distance_HA
_geom_hbond_distance_DA
_geom_hbond_angle_DHA
_geom_hbond_publ_flag
N1 H1 O2 1_545 0.88 2.21 2.984(3) 147 yes
N2 H2 O1 3_565 0.88 1.97 2.854(3) 179 yes
C11 H11A N3 . 0.99 2.42 2.814(4) 103 no
C18 H18 Cg2 3_555 0.95 2.84 3.692(4) 151 yes
C19 H19 Cg1 3_555 0.95 2.72 3.508(4) 141 yes

loop_
_geom_torsion_atom_site_label_1
_geom_torsion_atom_site_label_2
_geom_torsion_atom_site_label_3
_geom_torsion_atom_site_label_4
_geom_torsion
_geom_torsion_publ_flag
C10 O2 C5 C6 -14.5(4) no
C10 O2 C5 C4 165.7(2) no
C8 N1 C1 C2 2.1(3) no
C8 N1 C1 C9 -178.1(2) no
C1 N1 C8 C7 179.3(3) no
C1 N1 C8 C3 -1.3(3) no
C12 N2 N3 C13 180.0(3) no
N3 N2 C12 C11 -3.1(4) no
N3 N2 C12 O1 179.0(2) no
N2 N3 C13 C14 178.6(3) no
C20 N4 C17 C18 -174.1(3) no
C21 N4 C17 C18 2.5(4) no
C21 N4 C17 C16 -178.4(3) no
C20 N4 C17 C16 5.1(4) no
C9 C1 C2 C3 178.2(3) no
N1 C1 C2 C11 -179.3(3) no
C9 C1 C2 C11 0.9(5) no
N1 C1 C2 C3 -2.0(3) no
C11 C2 C3 C8 178.5(3) no
C11 C2 C3 C4 0.7(5) no
C1 C2 C3 C4 -176.8(3) no
C1 C2 C11 C12 105.6(3) no
C3 C2 C11 C12 -71.3(4) no
C1 C2 C3 C8 1.1(3) no
C8 C3 C4 C5 0.9(4) no
C2 C3 C8 N1 0.1(3) no
C4 C3 C8 C7 -2.2(4) no
C2 C3 C4 C5 178.5(3) no
C4 C3 C8 N1 178.4(2) no
C2 C3 C8 C7 179.6(3) no
C3 C4 C5 C6 1.1(4) no
C3 C4 C5 O2 -179.0(2) no
C4 C5 C6 C7 -1.9(4) no
O2 C5 C6 C7 178.3(3) no
C5 C6 C7 C8 0.6(4) no
C6 C7 C8 C3 1.4(4) no
C6 C7 C8 N1 -179.2(3) no
C2 C11 C12 O1 84.2(3) no
C2 C11 C12 N2 -93.7(3) no
N3 C13 C14 C15 -1.1(5) no
N3 C13 C14 C19 179.1(3) no
C13 C14 C15 C16 176.9(3) no
C19 C14 C15 C16 -3.3(4) no
C13 C14 C19 C18 -177.2(3) no
C15 C14 C19 C18 3.0(4) no
C14 C15 C16 C17 1.1(5) no
C15 C16 C17 N4 -177.7(3) no
C15 C16 C17 C18 1.5(4) no
N4 C17 C18 C19 177.4(3) no
C16 C17 C18 C19 -1.8(4) no
C17 C18 C19 C14 -0.5(5) no

loop_
_cod_related_entry_id
_cod_related_entry_database
_cod_related_entry_code
1 ChemSpider 30657911
